data_4506324
loop_
_publ_author_name
'Gu, Jinzhong'
'Gao, Zhuqing'
'Tang, Yu'

_publ_section_title
;
 pH and Auxiliary Ligand Influence on the Structural Variations of
 5(2&#x2032;-Carboxylphenyl) Nicotate Coordination Polymers
;
_journal_issue 6
_journal_name_full 'Crystal Growth &amp; Design'
_journal_page_first 3312
_journal_paper_doi 10.1021/cg300442b
_journal_volume 12
_journal_year 2012
_chemical_formula_sum 'C26 H26 Cd N2 O13'
_chemical_formula_weight 686.89
_chemical_name_systematic
; 
 ? 
;
_space_group_IT_number 29
_symmetry_space_group_name_Hall 'P 2c -2ac'
_symmetry_space_group_name_H-M 'P c a 21'
_atom_sites_solution_hydrogens geom
_atom_sites_solution_primary direct
_atom_sites_solution_secondary difmap
_audit_creation_method SHELXL-97
_cell_angle_alpha 90.00
_cell_angle_beta 90.00
_cell_angle_gamma 90.00
_cell_formula_units_Z 4
_cell_length_a 8.0615(16)
_cell_length_b 25.852(5)
_cell_length_c 13.293(3)
_cell_measurement_temperature 296(2)
_cell_volume 2770.3(10)
_computing_structure_refinement 'SHELXL-97 (Sheldrick, 2008)'
_computing_structure_solution 'SHELXS-97 (Sheldrick, 2008)'
_diffrn_ambient_temperature 296(2)
_diffrn_measured_fraction_theta_full 0.999
_diffrn_measured_fraction_theta_max 0.999
_diffrn_radiation_monochromator graphite
_diffrn_radiation_source 'fine-focus sealed tube'
_diffrn_radiation_type MoK\a
_diffrn_radiation_wavelength 0.71073
_diffrn_reflns_av_R_equivalents 0.0357
_diffrn_reflns_av_sigmaI/netI 0.0436
_diffrn_reflns_limit_h_max 9
_diffrn_reflns_limit_h_min -8
_diffrn_reflns_limit_k_max 31
_diffrn_reflns_limit_k_min -29
_diffrn_reflns_limit_l_max 16
_diffrn_reflns_limit_l_min -16
_diffrn_reflns_number 14275
_diffrn_reflns_theta_full 25.50
_diffrn_reflns_theta_max 25.50
_diffrn_reflns_theta_min 2.36
_exptl_absorpt_coefficient_mu 0.860
_exptl_absorpt_correction_T_max 0.9113
_exptl_absorpt_correction_T_min 0.8400
_exptl_crystal_density_diffrn 1.647
_exptl_crystal_density_method 'not measured'
_exptl_crystal_F_000 1392
_exptl_crystal_size_max 0.21
_exptl_crystal_size_mid 0.16
_exptl_crystal_size_min 0.11
_refine_diff_density_max 0.423
_refine_diff_density_min -0.900
_refine_diff_density_rms 0.063
_refine_ls_abs_structure_details 'Flack H D (1983), Acta Cryst. A39, 876-881'
_refine_ls_abs_structure_Flack 0.07(3)
_refine_ls_extinction_method none
_refine_ls_goodness_of_fit_ref 1.009
_refine_ls_hydrogen_treatment mixed
_refine_ls_matrix_type full
_refine_ls_number_parameters 403
_refine_ls_number_reflns 5142
_refine_ls_number_restraints 11
_refine_ls_restrained_S_all 1.008
_refine_ls_R_factor_all 0.0408
_refine_ls_R_factor_gt 0.0334
_refine_ls_shift/su_max 0.000
_refine_ls_shift/su_mean 0.000
_refine_ls_structure_factor_coef Fsqd
_refine_ls_weighting_details 'calc w=1/[\s^2^(Fo^2^)+(0.0382P)^2^+0.3693P] where P=(Fo^2^+2Fc^2^)/3'
_refine_ls_weighting_scheme calc
_refine_ls_wR_factor_gt 0.0723
_refine_ls_wR_factor_ref 0.0756
_reflns_number_gt 4476
_reflns_number_total 5142
_reflns_threshold_expression >2sigma(I)
_cod_data_source_file cg300442b_si_002.cif
_cod_data_source_block pca21(Compound_1)
_cod_original_cell_volume 2770.2(9)
_cod_database_code 4506324

loop_
_symmetry_equiv_pos_as_xyz
'x, y, z'
'-x, -y, z+1/2'
'x+1/2, -y, z'
'-x+1/2, y, z+1/2'

loop_
_atom_site_label
_atom_site_type_symbol
_atom_site_fract_x
_atom_site_fract_y
_atom_site_fract_z
_atom_site_U_iso_or_equiv
_atom_site_adp_type
_atom_site_occupancy
_atom_site_symmetry_multiplicity
_atom_site_calc_flag
_atom_site_refinement_flags
C16 C 0.4225(6) 0.30711(19) 0.4329(3) 0.0356(11) Uani 1 1 d .
O5 O 0.5407(4) 0.33106(14) 0.3939(2) 0.0450(9) Uani 1 1 d .
O4 O 0.3693(4) 0.26520(13) 0.3986(2) 0.0475(9) Uani 1 1 d .
Cd1 Cd -0.01226(3) 0.257657(9) 0.74883(4) 0.02446(8) Uani 1 1 d .
C1 C -0.0449(5) 0.18342(16) 0.5458(3) 0.0262(9) Uani 1 1 d .
C3 C -0.1140(5) 0.12128(16) 0.4065(3) 0.0266(9) Uani 1 1 d .
H3 H -0.0413 0.0974 0.4345 0.032 Uiso 1 1 calc R
C5 C -0.3075(5) 0.14615(15) 0.2817(3) 0.0276(10) Uani 1 1 d .
H5 H -0.3683 0.1384 0.2243 0.033 Uiso 1 1 calc R
C4 C -0.2021(5) 0.10886(15) 0.3189(3) 0.0283(10) Uani 1 1 d .
C2 C -0.1351(5) 0.16900(15) 0.4512(3) 0.0259(9) Uani 1 1 d .
C6 C -0.2424(5) 0.20381(15) 0.4072(3) 0.0268(9) Uani 1 1 d .
H6 H -0.2562 0.2361 0.4367 0.032 Uiso 1 1 calc R
O9 O 0.5313(4) 0.37189(14) 0.8067(3) 0.0529(10) Uani 1 1 d .
C26 C 0.4805(6) 0.41080(19) 0.8458(4) 0.0384(12) Uani 1 1 d .
C20 C 0.3346(5) 0.44755(17) 0.6941(4) 0.0295(11) Uani 1 1 d .
C25 C 0.4037(6) 0.45432(18) 0.7886(4) 0.0313(11) Uani 1 1 d .
C19 C 0.1937(5) 0.36190(15) 0.6967(3) 0.0276(9) Uani 1 1 d .
H19 H 0.1441 0.3729 0.7562 0.033 Uiso 1 1 calc R
C18 C 0.3045(5) 0.39433(15) 0.6509(3) 0.0258(9) Uani 1 1 d .
O6 O 0.2106(4) 0.19641(12) 0.7335(3) 0.0419(8) Uani 1 1 d D
N1 N 0.1525(4) 0.31500(13) 0.6609(3) 0.0275(8) Uani 1 1 d .
O2 O -0.0960(4) 0.22070(11) 0.5946(2) 0.0322(7) Uani 1 1 d .
O10 O 0.4910(5) 0.41905(17) 0.9432(3) 0.0628(12) Uani 1 1 d .
H10 H 0.5389 0.3947 0.9700 0.094 Uiso 1 1 calc R
O1 O 0.0797(4) 0.15520(12) 0.5685(2) 0.0346(8) Uani 1 1 d .
O3 O -0.2516(4) 0.30417(14) 0.7087(3) 0.0411(8) Uani 1 1 d D
N2 N -0.3275(4) 0.19269(13) 0.3232(3) 0.0276(8) Uani 1 1 d .
C8 C -0.1229(5) 0.04747(17) 0.1763(4) 0.0323(10) Uani 1 1 d .
O7 O -0.0316(7) 0.13226(17) 0.1449(4) 0.111(2) Uani 1 1 d .
C21 C 0.2839(6) 0.48852(17) 0.6390(4) 0.0437(13) Uani 1 1 d .
H21 H 0.2378 0.4836 0.5755 0.052 Uiso 1 1 calc R
C10 C -0.1141(6) -0.00340(18) 0.1397(4) 0.0415(12) Uani 1 1 d .
H10A H -0.0746 -0.0095 0.0750 0.050 Uiso 1 1 calc R
C9 C -0.0553(7) 0.0905(2) 0.1139(4) 0.0440(12) Uani 1 1 d .
C7 C -0.1860(5) 0.05640(15) 0.2730(3) 0.0267(11) Uani 1 1 d .
C23 C 0.3659(6) 0.5462(2) 0.7730(5) 0.0544(17) Uani 1 1 d .
H23 H 0.3750 0.5794 0.7994 0.065 Uiso 1 1 calc R
C15 C 0.3399(5) 0.32938(16) 0.5250(3) 0.0247(9) Uani 1 1 d .
C24 C 0.4166(6) 0.50427(18) 0.8280(4) 0.0429(12) Uani 1 1 d .
H24 H 0.4600 0.5091 0.8922 0.051 Uiso 1 1 calc R
C14 C 0.2251(5) 0.30003(15) 0.5764(3) 0.0289(10) Uani 1 1 d .
H14 H 0.1969 0.2678 0.5503 0.035 Uiso 1 1 calc R
C17 C 0.3774(5) 0.37774(16) 0.5623(3) 0.0298(10) Uani 1 1 d .
H17 H 0.4512 0.3991 0.5282 0.036 Uiso 1 1 calc R
C22 C 0.3018(7) 0.5388(2) 0.6787(5) 0.0573(16) Uani 1 1 d .
H22 H 0.2697 0.5673 0.6404 0.069 Uiso 1 1 calc R
O8 O -0.0163(5) 0.07738(17) 0.0227(3) 0.0624(11) Uani 1 1 d .
H8 H 0.0468 0.0990 -0.0011 0.094 Uiso 1 1 calc R
C12 C -0.2236(7) -0.0360(2) 0.2941(5) 0.0529(16) Uani 1 1 d .
H12 H -0.2569 -0.0638 0.3336 0.063 Uiso 1 1 calc R
C11 C -0.1630(7) -0.0438(2) 0.1983(5) 0.0514(16) Uani 1 1 d .
H11 H -0.1554 -0.0773 0.1732 0.062 Uiso 1 1 calc R
C13 C -0.2336(7) 0.01419(17) 0.3302(4) 0.0434(12) Uani 1 1 d .
H13 H -0.2737 0.0197 0.3950 0.052 Uiso 1 1 calc R
O11 O 0.8122(5) 0.3506(2) 0.5171(4) 0.0751(14) Uani 1 1 d D
H1W H 0.8137 0.3290 0.4951 0.19(6) Uiso 1 1 d R
H2W H 0.7779 0.3400 0.5711 0.040(15) Uiso 1 1 d RD
O12 O 0.1631(4) 0.15318(13) 0.9355(3) 0.0533(10) Uani 1 1 d .
H3W H 0.2429 0.1537 0.9773 0.064 Uiso 1 1 d R
H4W H 0.1652 0.1609 0.8841 0.064 Uiso 1 1 d RD
O13 O 0.5222(6) 0.2376(2) 0.6492(7) 0.100(2) Uani 1 1 d D
H5W H 0.5255 0.2047 0.6473 0.120 Uiso 1 1 d R
H29 H 0.280(3) 0.186(2) 0.774(2) 0.16(4) Uiso 1 1 d D
H28 H 0.172(5) 0.1786(15) 0.688(2) 0.034(14) Uiso 1 1 d D
H26 H -0.292(6) 0.3235(17) 0.756(3) 0.08(2) Uiso 1 1 d D
H6W H 0.482(10) 0.246(3) 0.708(3) 0.13(5) Uiso 1 1 d D
H27 H -0.325(5) 0.2845(17) 0.681(4) 0.08(2) Uiso 1 1 d D

loop_
_atom_site_aniso_label
_atom_site_aniso_U_11
_atom_site_aniso_U_22
_atom_site_aniso_U_33
_atom_site_aniso_U_23
_atom_site_aniso_U_13
_atom_site_aniso_U_12
C16 0.038(3) 0.044(3) 0.026(3) 0.006(2) 0.002(2) 0.010(2)
O5 0.048(2) 0.059(2) 0.0278(18) 0.0044(16) 0.0116(16) -0.0001(17)
O4 0.061(2) 0.047(2) 0.0350(19) -0.0189(16) 0.0089(17) -0.0017(18)
Cd1 0.02900(14) 0.02439(14) 0.01999(13) -0.0017(3) -0.0002(2) -0.00410(10)
C1 0.030(2) 0.026(2) 0.023(2) 0.0010(18) -0.0032(18) -0.0051(18)
C3 0.035(3) 0.023(2) 0.022(2) 0.0007(18) -0.0031(19) 0.0028(19)
C5 0.028(2) 0.031(2) 0.023(2) -0.0035(16) -0.0060(16) 0.0020(17)
C4 0.035(2) 0.026(2) 0.024(2) -0.0019(17) -0.0011(19) 0.0021(18)
C2 0.031(2) 0.027(2) 0.020(2) -0.0029(17) -0.0009(18) 0.0001(18)
C6 0.035(2) 0.022(2) 0.023(2) -0.0067(18) -0.0019(19) -0.0002(19)
O9 0.067(2) 0.040(2) 0.052(2) -0.0136(18) -0.010(2) 0.0213(18)
C26 0.035(3) 0.042(3) 0.038(3) -0.007(2) -0.004(2) -0.001(2)
C20 0.023(2) 0.028(3) 0.037(3) -0.003(2) 0.009(2) -0.003(2)
C25 0.025(3) 0.035(3) 0.034(2) -0.0089(19) 0.004(2) 0.004(2)
C19 0.037(2) 0.027(2) 0.018(2) -0.0053(17) 0.0053(19) -0.0015(18)
C18 0.022(2) 0.030(2) 0.025(2) -0.0004(18) -0.0002(18) -0.0024(17)
O6 0.0410(17) 0.0464(19) 0.038(2) -0.0116(19) -0.0081(18) 0.0096(14)
N1 0.032(2) 0.028(2) 0.023(2) -0.0042(15) 0.0043(16) -0.0023(15)
O2 0.0388(18) 0.0322(17) 0.0256(16) -0.0109(13) -0.0063(14) 0.0039(14)
O10 0.077(3) 0.070(3) 0.041(2) -0.0097(19) -0.006(2) 0.021(2)
O1 0.0361(19) 0.0414(19) 0.0263(18) -0.0033(14) -0.0099(15) 0.0090(16)
O3 0.0372(19) 0.041(2) 0.045(2) -0.0093(16) -0.0025(15) 0.0101(17)
N2 0.0299(19) 0.026(2) 0.027(2) -0.0019(16) 0.0007(16) 0.0064(15)
C8 0.034(3) 0.028(3) 0.035(3) -0.005(2) -0.003(2) 0.005(2)
O7 0.202(6) 0.040(3) 0.090(4) -0.020(2) 0.093(4) -0.033(3)
C21 0.048(3) 0.037(3) 0.046(3) 0.004(2) -0.002(2) -0.004(2)
C10 0.045(3) 0.040(3) 0.039(3) -0.019(2) -0.002(2) 0.008(2)
C9 0.054(3) 0.040(3) 0.039(3) -0.007(2) 0.009(2) 0.009(3)
C7 0.029(2) 0.023(2) 0.028(3) -0.0046(16) -0.0075(18) 0.0052(16)
C23 0.051(3) 0.031(3) 0.081(5) -0.010(3) 0.013(3) -0.002(2)
C15 0.025(2) 0.032(2) 0.017(2) -0.0037(17) 0.0023(18) 0.0056(18)
C24 0.042(3) 0.036(3) 0.051(3) -0.016(2) 0.000(3) -0.001(2)
C14 0.038(3) 0.025(2) 0.024(2) -0.0061(18) -0.001(2) -0.0001(19)
C17 0.031(2) 0.029(2) 0.029(3) 0.0065(18) 0.0066(19) -0.0051(18)
C22 0.057(4) 0.029(3) 0.086(5) 0.009(3) 0.010(4) 0.001(3)
O8 0.089(3) 0.066(3) 0.032(2) -0.0098(18) 0.008(2) -0.022(2)
C12 0.060(4) 0.029(3) 0.069(4) 0.005(3) -0.002(3) -0.003(3)
C11 0.059(4) 0.025(3) 0.070(4) -0.010(3) -0.003(3) 0.005(3)
C13 0.054(3) 0.034(3) 0.042(3) -0.003(2) 0.003(3) 0.000(3)
O11 0.077(3) 0.098(3) 0.050(3) 0.025(3) -0.003(2) -0.029(2)
O12 0.052(2) 0.075(3) 0.034(2) 0.0056(18) -0.0075(18) -0.008(2)
O13 0.061(3) 0.057(3) 0.183(8) 0.005(4) -0.023(4) -0.004(2)

loop_
_atom_type_symbol
_atom_type_description
_atom_type_scat_dispersion_real
_atom_type_scat_dispersion_imag
_atom_type_scat_source
C C 0.0033 0.0016 'International Tables Vol C Tables 4.2.6.8 and 6.1.1.4'
H H 0.0000 0.0000 'International Tables Vol C Tables 4.2.6.8 and 6.1.1.4'
N N 0.0061 0.0033 'International Tables Vol C Tables 4.2.6.8 and 6.1.1.4'
O O 0.0106 0.0060 'International Tables Vol C Tables 4.2.6.8 and 6.1.1.4'
Cd Cd -0.8075 1.2024 'International Tables Vol C Tables 4.2.6.8 and 6.1.1.4'

loop_
_geom_angle_atom_site_label_1
_geom_angle_atom_site_label_2
_geom_angle_atom_site_label_3
_geom_angle
_geom_angle_site_symmetry_1
_geom_angle_site_symmetry_3
O5 C16 O4 122.7(4) . .
O5 C16 C15 119.0(4) . .
O4 C16 C15 118.4(4) . .
C16 O4 Cd1 102.5(3) . 4_554
N1 Cd1 O4 95.46(12) . 4
N1 Cd1 O3 91.66(12) . .
O4 Cd1 O3 124.49(12) 4 .
N1 Cd1 N2 173.39(12) . 4_455
O4 Cd1 N2 88.39(12) 4 4_455
O3 Cd1 N2 90.57(12) . 4_455
N1 Cd1 O2 89.13(11) . .
O4 Cd1 O2 157.81(11) 4 .
O3 Cd1 O2 76.90(12) . .
N2 Cd1 O2 85.32(11) 4_455 .
N1 Cd1 O6 87.14(12) . .
O4 Cd1 O6 75.84(12) 4 .
O3 Cd1 O6 159.63(13) . .
N2 Cd1 O6 88.61(12) 4_455 .
O2 Cd1 O6 82.75(12) . .
O2 C1 O1 125.8(4) . .
O2 C1 C2 118.3(4) . .
O1 C1 C2 115.9(4) . .
C2 C3 C4 120.0(4) . .
C2 C3 H3 120.0 . .
C4 C3 H3 120.0 . .
N2 C5 C4 123.9(4) . .
N2 C5 H5 118.0 . .
C4 C5 H5 118.0 . .
C5 C4 C3 116.8(4) . .
C5 C4 C7 122.9(4) . .
C3 C4 C7 120.3(4) . .
C6 C2 C3 118.5(4) . .
C6 C2 C1 119.9(4) . .
C3 C2 C1 121.6(4) . .
N2 C6 C2 122.3(4) . .
N2 C6 H6 118.8 . .
C2 C6 H6 118.8 . .
O9 C26 O10 122.6(5) . .
O9 C26 C25 123.5(5) . .
O10 C26 C25 114.0(4) . .
C21 C20 C25 121.0(5) . .
C21 C20 C18 117.3(4) . .
C25 C20 C18 121.7(5) . .
C20 C25 C24 119.1(5) . .
C20 C25 C26 122.2(5) . .
C24 C25 C26 118.3(4) . .
N1 C19 C18 123.8(4) . .
N1 C19 H19 118.1 . .
C18 C19 H19 118.1 . .
C19 C18 C17 117.8(4) . .
C19 C18 C20 119.6(4) . .
C17 C18 C20 122.5(4) . .
Cd1 O6 H29 132(4) . .
Cd1 O6 H28 99(3) . .
H29 O6 H28 123(4) . .
C14 N1 C19 117.1(4) . .
C14 N1 Cd1 119.8(3) . .
C19 N1 Cd1 122.8(3) . .
C1 O2 Cd1 132.7(3) . .
C26 O10 H10 109.5 . .
Cd1 O3 H26 116(4) . .
Cd1 O3 H27 111(4) . .
H26 O3 H27 113(3) . .
C5 N2 C6 118.4(3) . .
C5 N2 Cd1 122.7(3) . 4_454
C6 N2 Cd1 118.7(3) . 4_454
C7 C8 C10 119.4(4) . .
C7 C8 C9 121.3(4) . .
C10 C8 C9 119.2(4) . .
C20 C21 C22 119.3(5) . .
C20 C21 H21 120.4 . .
C22 C21 H21 120.4 . .
C11 C10 C8 120.4(5) . .
C11 C10 H10A 119.8 . .
C8 C10 H10A 119.8 . .
O7 C9 O8 122.0(5) . .
O7 C9 C8 123.5(5) . .
O8 C9 C8 114.4(4) . .
C13 C7 C8 118.4(4) . .
C13 C7 C4 117.8(4) . .
C8 C7 C4 123.8(4) . .
C22 C23 C24 119.5(5) . .
C22 C23 H23 120.3 . .
C24 C23 H23 120.3 . .
C14 C15 C17 117.9(4) . .
C14 C15 C16 119.3(4) . .
C17 C15 C16 122.8(4) . .
C23 C24 C25 120.5(5) . .
C23 C24 H24 119.7 . .
C25 C24 H24 119.7 . .
N1 C14 C15 123.8(4) . .
N1 C14 H14 118.1 . .
C15 C14 H14 118.1 . .
C15 C17 C18 119.6(4) . .
C15 C17 H17 120.2 . .
C18 C17 H17 120.2 . .
C23 C22 C21 120.6(6) . .
C23 C22 H22 119.7 . .
C21 C22 H22 119.7 . .
C9 O8 H8 109.5 . .
C11 C12 C13 118.5(6) . .
C11 C12 H12 120.7 . .
C13 C12 H12 120.7 . .
C10 C11 C12 121.3(6) . .
C10 C11 H11 119.4 . .
C12 C11 H11 119.4 . .
C7 C13 C12 122.1(5) . .
C7 C13 H13 119.0 . .
C12 C13 H13 119.0 . .
H1W O11 H2W 96.7 . .
H3W O12 H4W 127.2 . .
H5W O13 H6W 106.5 . .

loop_
_geom_bond_atom_site_label_1
_geom_bond_atom_site_label_2
_geom_bond_distance
_geom_bond_site_symmetry_2
C16 O5 1.249(6) .
C16 O4 1.251(5) .
C16 C15 1.508(6) .
O4 Cd1 2.309(3) 4_554
Cd1 N1 2.308(3) .
Cd1 O4 2.309(3) 4
Cd1 O3 2.336(3) .
Cd1 N2 2.338(3) 4_455
Cd1 O2 2.360(3) .
Cd1 O6 2.403(3) .
C1 O2 1.232(5) .
C1 O1 1.278(5) .
C1 C2 1.500(6) .
C3 C2 1.380(6) .
C3 C4 1.400(6) .
C3 H3 0.9300 .
C5 N2 1.333(5) .
C5 C4 1.377(5) .
C5 H5 0.9300 .
C4 C7 1.493(5) .
C2 C6 1.378(5) .
C6 N2 1.341(5) .
C6 H6 0.9300 .
O9 C26 1.204(6) .
C26 O10 1.316(6) .
C26 C25 1.492(7) .
C20 C21 1.352(7) .
C20 C25 1.385(6) .
C20 C18 1.511(6) .
C25 C24 1.398(6) .
C19 N1 1.345(5) .
C19 C18 1.368(5) .
C19 H19 0.9300 .
C18 C17 1.384(6) .
O6 H29 0.825(19) .
O6 H28 0.823(18) .
N1 C14 1.324(5) .
O10 H10 0.8200 .
O3 H26 0.863(19) .
O3 H27 0.862(14) .
N2 Cd1 2.338(3) 4_454
C8 C7 1.402(6) .
C8 C10 1.404(6) .
C8 C9 1.490(7) .
O7 C9 1.171(6) .
C21 C22 1.411(7) .
C21 H21 0.9300 .
C10 C11 1.361(7) .
C10 H10A 0.9300 .
C9 O8 1.298(6) .
C7 C13 1.385(6) .
C23 C22 1.369(8) .
C23 C24 1.370(7) .
C23 H23 0.9300 .
C15 C14 1.378(6) .
C15 C17 1.379(6) .
C24 H24 0.9300 .
C14 H14 0.9300 .
C17 H17 0.9300 .
C22 H22 0.9300 .
O8 H8 0.8200 .
C12 C11 1.379(7) .
C12 C13 1.386(7) .
C12 H12 0.9300 .
C11 H11 0.9300 .
C13 H13 0.9300 .
O11 H1W 0.6310 .
O11 H2W 0.8175 .
O12 H3W 0.8501 .
O12 H4W 0.7116 .
O13 H5W 0.8505 .
O13 H6W 0.87(2) .

loop_
_geom_hbond_atom_site_label_D
_geom_hbond_atom_site_label_H
_geom_hbond_atom_site_label_A
_geom_hbond_distance_DH
_geom_hbond_distance_HA
_geom_hbond_distance_DA
_geom_hbond_angle_DHA
_geom_hbond_site_symmetry_A
O8 H8 O12 0.82 1.88 2.697(5) 171.4 1_554
O10 H10 O11 0.82 1.77 2.571(6) 165.3 4_655

loop_
_geom_torsion_atom_site_label_1
_geom_torsion_atom_site_label_2
_geom_torsion_atom_site_label_3
_geom_torsion_atom_site_label_4
_geom_torsion
_geom_torsion_site_symmetry_1
_geom_torsion_site_symmetry_4
O5 C16 O4 Cd1 -8.3(5) . 4_554
C15 C16 O4 Cd1 171.7(3) . 4_554
N2 C5 C4 C3 1.0(6) . .
N2 C5 C4 C7 178.0(4) . .
C2 C3 C4 C5 0.0(6) . .
C2 C3 C4 C7 -177.0(4) . .
C4 C3 C2 C6 -0.8(6) . .
C4 C3 C2 C1 179.1(4) . .
O2 C1 C2 C6 16.5(6) . .
O1 C1 C2 C6 -163.7(4) . .
O2 C1 C2 C3 -163.4(4) . .
O1 C1 C2 C3 16.5(6) . .
C3 C2 C6 N2 0.6(6) . .
C1 C2 C6 N2 -179.3(4) . .
C21 C20 C25 C24 1.8(6) . .
C18 C20 C25 C24 -175.0(4) . .
C21 C20 C25 C26 -172.0(5) . .
C18 C20 C25 C26 11.3(6) . .
O9 C26 C25 C20 22.0(7) . .
O10 C26 C25 C20 -159.2(4) . .
O9 C26 C25 C24 -151.8(5) . .
O10 C26 C25 C24 27.0(6) . .
N1 C19 C18 C17 0.2(6) . .
N1 C19 C18 C20 176.4(4) . .
C21 C20 C18 C19 -112.7(5) . .
C25 C20 C18 C19 64.1(5) . .
C21 C20 C18 C17 63.3(6) . .
C25 C20 C18 C17 -119.9(5) . .
C18 C19 N1 C14 0.2(6) . .
C18 C19 N1 Cd1 173.1(3) . .
O4 Cd1 N1 C14 124.4(3) 4 .
O3 Cd1 N1 C14 -110.7(3) . .
N2 Cd1 N1 C14 -1.0(13) 4_455 .
O2 Cd1 N1 C14 -33.9(3) . .
O6 Cd1 N1 C14 48.9(3) . .
O4 Cd1 N1 C19 -48.3(3) 4 .
O3 Cd1 N1 C19 76.6(3) . .
N2 Cd1 N1 C19 -173.7(10) 4_455 .
O2 Cd1 N1 C19 153.5(3) . .
O6 Cd1 N1 C19 -123.8(3) . .
O1 C1 O2 Cd1 -2.9(7) . .
C2 C1 O2 Cd1 177.0(3) . .
N1 Cd1 O2 C1 94.2(4) . .
O4 Cd1 O2 C1 -8.2(6) 4 .
O3 Cd1 O2 C1 -173.9(4) . .
N2 Cd1 O2 C1 -82.2(4) 4_455 .
O6 Cd1 O2 C1 7.0(4) . .
C4 C5 N2 C6 -1.2(6) . .
C4 C5 N2 Cd1 173.8(3) . 4_454
C2 C6 N2 C5 0.4(6) . .
C2 C6 N2 Cd1 -174.9(3) . 4_454
C25 C20 C21 C22 -0.1(7) . .
C18 C20 C21 C22 176.8(4) . .
C7 C8 C10 C11 -1.4(7) . .
C9 C8 C10 C11 174.9(5) . .
C7 C8 C9 O7 9.7(9) . .
C10 C8 C9 O7 -166.5(6) . .
C7 C8 C9 O8 -173.6(4) . .
C10 C8 C9 O8 10.2(7) . .
C10 C8 C7 C13 1.7(6) . .
C9 C8 C7 C13 -174.5(5) . .
C10 C8 C7 C4 -179.5(4) . .
C9 C8 C7 C4 4.3(6) . .
C5 C4 C7 C13 -115.9(5) . .
C3 C4 C7 C13 61.0(6) . .
C5 C4 C7 C8 65.2(6) . .
C3 C4 C7 C8 -117.9(5) . .
O5 C16 C15 C14 -171.2(4) . .
O4 C16 C15 C14 8.8(6) . .
O5 C16 C15 C17 7.0(6) . .
O4 C16 C15 C17 -173.0(4) . .
C22 C23 C24 C25 0.2(8) . .
C20 C25 C24 C23 -1.8(7) . .
C26 C25 C24 C23 172.2(4) . .
C19 N1 C14 C15 0.7(6) . .
Cd1 N1 C14 C15 -172.4(3) . .
C17 C15 C14 N1 -2.0(6) . .
C16 C15 C14 N1 176.3(4) . .
C14 C15 C17 C18 2.4(6) . .
C16 C15 C17 C18 -175.8(4) . .
C19 C18 C17 C15 -1.6(6) . .
C20 C18 C17 C15 -177.6(4) . .
C24 C23 C22 C21 1.5(8) . .
C20 C21 C22 C23 -1.6(8) . .
C8 C10 C11 C12 0.6(8) . .
C13 C12 C11 C10 -0.1(9) . .
C8 C7 C13 C12 -1.2(7) . .
C4 C7 C13 C12 179.9(5) . .
C11 C12 C13 C7 0.4(8) . .
